data_7060349
loop_
_publ_author_name
'Katkova, Svetlana A.'
'Luzyanin, Konstantin V.'
'Novikov, Alexander S.'
'Kinzhalov, Mikhail A.'

_publ_section_title
;
 Modulation of luminescence properties for
 [cyclometalated]-PtII(isocyanide) complexes upon co-crystallisation with
 halosubstituted perfluorinated arenes
;
_journal_issue 6
_journal_name_full 'New Journal of Chemistry'
_journal_page_first 2948
_journal_page_last 2952
_journal_paper_doi 10.1039/D0NJ05457G
_journal_volume 45
_journal_year 2021
_chemical_formula_moiety 'C26 H17 Cl N2 Pt, Br C6 F5'
_chemical_formula_sum 'C32 H17 Br Cl F5 N2 Pt'
_chemical_formula_weight 834.93
_space_group_crystal_system monoclinic
_space_group_IT_number 14
_space_group_name_Hall '-P 2yn'
_space_group_name_H-M_alt 'P 1 21/n 1'
_atom_sites_solution_hydrogens geom
_atom_sites_solution_primary dual
_audit_creation_date 2020-12-15
_audit_creation_method
;
Olex2 1.2
(compiled 2018.05.29 svn.r3508 for OlexSys, GUI svn.r5506)
;
_audit_update_record
;
2020-12-16 deposited with the CCDC.	2021-01-22 downloaded from the CCDC.
;
_cell_angle_alpha 90
_cell_angle_beta 107.4414(8)
_cell_angle_gamma 90
_cell_formula_units_Z 8
_cell_length_a 28.8227(2)
_cell_length_b 7.06822(5)
_cell_length_c 29.0394(2)
_cell_measurement_reflns_used 30014
_cell_measurement_temperature 117.6(2)
_cell_measurement_theta_max 72.5960
_cell_measurement_theta_min 1.6210
_cell_volume 5644.06(7)
_computing_cell_refinement 'CrysAlisPro 1.171.39.35a (Rigaku OD, 2017)'
_computing_data_collection 'CrysAlisPro 1.171.39.35a (Rigaku OD, 2017)'
_computing_data_reduction 'CrysAlisPro 1.171.39.35a (Rigaku OD, 2017)'
_computing_molecular_graphics 'Olex2 (Dolomanov et al., 2009)'
_computing_publication_material 'Olex2 (Dolomanov et al., 2009)'
_computing_structure_refinement 'ShelXL (Sheldrick, 2015)'
_computing_structure_solution 'ShelXT (Sheldrick, 2015)'
_diffrn_ambient_environment N~2~
_diffrn_ambient_temperature 117.6(2)
_diffrn_detector 'CCD plate'
_diffrn_detector_type HyPix3000
_diffrn_measured_fraction_theta_full 0.999
_diffrn_measured_fraction_theta_max 0.999
_diffrn_measurement_details
;
List of Runs (angles in degrees, time in seconds):

  # Type    Start    End  Width  t~exp~   \w     \q     \k     \f   Frames
#--------------------------------------------------------------------------
  1  \w    -57.00   6.00   0.50    0.20    --  -38.82  48.00-149.00  126
  2  \w    -84.00 -49.00   0.50    0.20    --  -38.82 -48.00  62.00   70
  3  \w    -21.00   6.00   0.50    0.20    --   38.82 -48.00  62.00   54
  4  \w     48.00 103.00   0.50    0.20    --   38.82  48.00-149.00  110
  5  \w     42.00 123.00   0.50    0.20    --  104.92 -48.00  62.00  162
  6  \w     88.00 150.00   0.50    0.20    --  104.92  48.00-149.00  124
  7  \w      1.00  27.00   0.50    0.20    --  -38.82  32.00   0.00   52
  8  \w    -71.00  -2.00   0.50    0.20    --  -38.82 104.00 -30.00  138
  9  \w    -54.00 -13.00   0.50    0.20    --  -38.82  21.00 -30.00   82
 10  \w     -7.00  27.00   0.50    0.20    --  -38.82  21.00 -30.00   68
 11  \w    -49.00 -23.00   0.50    0.20    --  -38.82  32.00   0.00   52
 12  \w    -36.00  -3.00   0.50    0.20    --   38.82 -11.00 150.00   66
 13  \w     15.00  74.00   0.50    0.20    --   38.82 -11.00 150.00  118
 14  \w     19.00 102.00   0.50    0.20    --   38.82  54.00-120.00  166
 15  \w      2.00  55.00   0.50    0.20    --   38.82 -43.00 -60.00  106
 16  \w     27.00 105.00   0.50    0.20    --   38.82  43.00 150.00  156
 17  \w    -11.00  18.00   0.50    0.20    --   38.82 -21.00  60.00   58
 18  \w     17.00  42.00   0.50    0.20    --   38.82 -48.00  62.00   50
 19  \w     13.00  52.00   0.50    0.20    --   38.82 -32.00-120.00   78
 20  \w     55.00  93.00   0.50    0.20    --  104.92   7.00  30.00   76
 21  \w     97.00 137.00   0.50    0.20    --  104.92  30.00  30.00   80
 22  \w     47.00 119.00   0.50    0.20    --  104.92 -30.00   0.00  144
 23  \w     55.00 121.00   0.50    0.20    --  104.92 -61.00-150.00  132
 24  \w     94.00 123.00   0.50    0.20    --  104.92 -45.00 -90.00   58
 25  \w     90.00 156.00   0.50    0.20    --  104.92  37.00 -90.00  132
 26  \w     33.00  58.00   0.50    0.20    --  104.92 -22.00 -60.00   50
 27  \w     91.00 146.00   0.50    0.20    --  104.92  45.00-180.00  110
 28  \w     43.00 123.00   0.50    0.20    --  104.92 -22.00-150.00  160
 29  \w     92.00 118.00   0.50    0.20    --  104.92 -22.00 -60.00   52
 30  \w    124.00 150.00   0.50    0.20    --  104.92  30.00 120.00   52
 31  \w     44.00  82.00   0.50    0.20    --  104.92 -45.00 -90.00   76
 32  \w    102.00 127.00   0.50    0.20    --  104.92 -61.00 -30.00   50
 33  \w     40.00  86.00   0.50    0.20    --  104.92 -61.00 -30.00   92
 34  \w     86.00 148.00   0.50    0.20    --  104.92  22.00-180.00  124
 35  \w     75.00 100.00   0.50    0.20    --  104.92-133.00  60.00   50
 36  \w    -40.00 -15.00   0.50    0.20    --  -38.82  48.00-149.00   50
 37  \w    -10.00  16.00   0.50    0.20    --  -38.82  32.00 -60.00   52
 38  \w    -41.00 -15.00   0.50    0.20    --  -38.82  32.00 -60.00   52
 39  \w    -26.00   1.00   0.50    0.20    --  -38.82  65.00-150.00   54
 40  \w     74.00 108.00   0.50    0.20    --   38.82  32.00 -30.00   68
 41  \w     24.00  50.00   0.50    0.20    --   38.82 -21.00  60.00   52
 42  \w     73.00 102.00   0.50    0.20    --   38.82  54.00 -60.00   58
 43  \w     34.00  60.00   0.50    0.20    --   38.82  32.00 -30.00   52
 44  \w     18.00  74.00   0.50    0.20    --   38.82  65.00   0.00  112
 45  \w     32.00  57.00   0.50    0.20    --   38.82  54.00 -30.00   50
 46  \w     39.00  64.00   0.50    0.20    --   38.82  32.00  30.00   50
 47  \w     17.00 102.00   0.50    0.20    --   38.82  65.00 -60.00  170
 48  \w     78.00 103.00   0.50    0.20    --   38.82  54.00 -30.00   50
 49  \w    -24.00   2.00   0.50    0.20    --   38.82 -21.00  60.00   52
 50  \w     28.00  58.00   0.50    0.20    --   38.82  54.00 -60.00   60
 51  \w     27.00  53.00   0.50    0.20    --   38.82  65.00 -30.00   52
 52  \w     92.00 118.00   0.50    0.20    --  104.92 -22.00 -30.00   52
 53  \w    117.00 143.00   0.50    0.20    --  104.92  61.00-120.00   52
 54  \w    113.00 139.00   0.50    0.20    --  104.92  83.00 -21.92   52
 55  \w     84.00 109.00   0.50    0.20    --  104.92  61.00-120.00   50
 56  \w     78.00 103.00   0.50    0.20    --  104.92  77.00 -90.00   50
 57  \w    114.00 157.00   0.50    0.20    --  104.92  77.00 -60.00   86
 58  \w     77.00 102.00   0.50    0.20    --  104.92  83.00 -21.92   50
 59  \w     88.00 114.00   0.50    0.20    --  104.92  53.00 -90.00   52
 60  \w    131.00 157.00   0.50    0.20    --  104.92  77.00 -90.00   52
 61  \w     87.00 119.00   0.50    0.20    --  104.92  45.00 -60.00   64
 62  \w     80.00 105.00   0.50    0.20    --  104.92  70.00 -40.48   50
 63  \w    113.00 156.00   0.50    0.20    --  104.92  70.00 -40.48   86
 64  \w     83.00 108.00   0.50    0.20    --  104.92  61.00 -90.00   50
 65  \w    120.00 146.00   0.50    0.20    --  104.92  61.00 -90.00   52
 66  \w     70.00 138.00   0.50    0.20    --  104.92 133.00   0.00  136
 67  \w     81.00 107.00   0.50    0.20    --  104.92  15.00 150.00   52
 68  \w     82.00 107.00   0.50    0.20    --  104.92  64.00 -59.34   50
 69  \w     78.00 103.00   0.50    0.20    --  104.92  77.00 -60.00   50
 70  \w     85.00 142.00   0.50    0.20    --  104.92  53.00   0.00  114
 71  \w     78.00 104.00   0.50    0.20    --  104.92  77.00-120.00   52
;
_diffrn_measurement_device 'four-circle diffractometer'
_diffrn_measurement_device_type 'SuperNova, Single source at offset/far, HyPix3000'
_diffrn_measurement_method '\w scans'
_diffrn_orient_matrix_type 'CrysAlisPro convention (1999,Acta A55,543-557)'
_diffrn_orient_matrix_UB_11 -0.0326529000
_diffrn_orient_matrix_UB_12 -0.0940858000
_diffrn_orient_matrix_UB_13 0.0268019000
_diffrn_orient_matrix_UB_21 -0.0451922000
_diffrn_orient_matrix_UB_22 0.0891904000
_diffrn_orient_matrix_UB_23 -0.0360444000
_diffrn_orient_matrix_UB_31 -0.0055014000
_diffrn_orient_matrix_UB_32 -0.1752094000
_diffrn_orient_matrix_UB_33 -0.0327851000
_diffrn_radiation_monochromator mirror
_diffrn_radiation_probe x-ray
_diffrn_radiation_type CuK\a
_diffrn_radiation_wavelength 1.54184
_diffrn_reflns_av_R_equivalents 0.0380
_diffrn_reflns_av_unetI/netI 0.0292
_diffrn_reflns_Laue_measured_fraction_full 0.999
_diffrn_reflns_Laue_measured_fraction_max 0.999
_diffrn_reflns_limit_h_max 34
_diffrn_reflns_limit_h_min -34
_diffrn_reflns_limit_k_max 8
_diffrn_reflns_limit_k_min -8
_diffrn_reflns_limit_l_max 34
_diffrn_reflns_limit_l_min -34
_diffrn_reflns_number 46366
_diffrn_reflns_point_group_measured_fraction_full 0.999
_diffrn_reflns_point_group_measured_fraction_max 0.999
_diffrn_reflns_theta_full 67.497
_diffrn_reflns_theta_max 67.497
_diffrn_reflns_theta_min 1.894
_diffrn_source 'micro-focus sealed X-ray tube'
_diffrn_source_type 'SuperNova (Cu) X-ray Source'
_exptl_absorpt_coefficient_mu 12.355
_exptl_absorpt_correction_T_max 1.00000
_exptl_absorpt_correction_T_min 0.34515
_exptl_absorpt_correction_type multi-scan
_exptl_absorpt_process_details
;
CrysAlisPro 1.171.39.35a (Rigaku Oxford Diffraction, 2017)
Empirical absorption correction using spherical harmonics,
 implemented in SCALE3 ABSPACK scaling algorithm.
;
_exptl_crystal_colour 'clear greenish yellow'
_exptl_crystal_colour_lustre clear
_exptl_crystal_colour_modifier greenish
_exptl_crystal_colour_primary yellow
_exptl_crystal_density_diffrn 1.965
_exptl_crystal_description prism
_exptl_crystal_F_000 3184
_exptl_crystal_size_max 0.16
_exptl_crystal_size_mid 0.16
_exptl_crystal_size_min 0.11
_refine_diff_density_max 1.544
_refine_diff_density_min -1.890
_refine_diff_density_rms 0.137
_refine_ls_extinction_method none
_refine_ls_goodness_of_fit_ref 1.142
_refine_ls_hydrogen_treatment constr
_refine_ls_matrix_type full
_refine_ls_number_parameters 757
_refine_ls_number_reflns 10188
_refine_ls_number_restraints 0
_refine_ls_restrained_S_all 1.142
_refine_ls_R_factor_all 0.0337
_refine_ls_R_factor_gt 0.0322
_refine_ls_shift/su_max 0.003
_refine_ls_shift/su_mean 0.000
_refine_ls_structure_factor_coef Fsqd
_refine_ls_weighting_details 'w=1/[\s^2^(Fo^2^)+(0.0384P)^2^+13.9344P] where P=(Fo^2^+2Fc^2^)/3'
_refine_ls_weighting_scheme calc
_refine_ls_wR_factor_gt 0.0795
_refine_ls_wR_factor_ref 0.0804
_reflns_Friedel_coverage 0.000
_reflns_number_gt 9817
_reflns_number_total 10188
_reflns_threshold_expression 'I > 2\s(I)'
_cod_data_source_file d0nj05457g2.cif
_cod_data_source_block 11511-ars-104
_cod_depositor_comments 'Adding full bibliography for 7060349--7060354.cif.'
_cod_original_cell_volume 5644.05(8)
_cod_database_code 7060349
_shelx_shelxl_version_number 2018/3
_chemical_oxdiff_formula 'C32 H17 Cl1 N2 Pt1 F5 Br1 '
_shelx_space_group_comment
;
The symmetry employed for this shelxl refinement is uniquely defined
by the following loop, which should always be used as a source of
symmetry information in preference to the above space-group names.
They are only intended as comments.
;
_shelx_estimated_absorpt_t_max 0.343
_shelx_estimated_absorpt_t_min 0.243
_reflns_odcompleteness_completeness 99.78
_reflns_odcompleteness_iscentric 1
_reflns_odcompleteness_theta 70.93
_olex2_refinement_description
;
1. Fixed Uiso
 At 1.2 times of:
  All C(H) groups
2.a Aromatic/amide H refined with riding coordinates:
 C19(H19), C3(H3), C38(H38), C4(H4), C39(H39), C25(H25), C11(H11), C29(H29),
 C40(H40), C13(H13), C41(H41), C51(H51), C30(H30), C33(H33), C50(H50), C6(H6),
 C15(H15), C18(H18), C37(H37), C45(H45), C14(H14), C32(H32), C49(H49), C17(H17),
  C7(H7), C16(H16), C24(H24), C22(H22), C23(H23), C12(H12), C43(H43), C44(H44),
 C48(H48), C42(H42)
;
_olex2_submission_special_instructions 'No special instructions were received'
_oxdiff_exptl_absorpt_empirical_details
;
Empirical correction (ABSPACK) includes:
- Absorption correction using spherical harmonics
- Frame scaling
;
_oxdiff_exptl_absorpt_empirical_full_max 2.110
_oxdiff_exptl_absorpt_empirical_full_min 0.646

loop_
_space_group_symop_operation_xyz
'x, y, z'
'-x+1/2, y+1/2, -z+1/2'
'-x, -y, -z'
'x-1/2, -y-1/2, z-1/2'

loop_
_atom_site_label
_atom_site_type_symbol
_atom_site_fract_x
_atom_site_fract_y
_atom_site_fract_z
_atom_site_U_iso_or_equiv
_atom_site_adp_type
_atom_site_occupancy
_atom_site_site_symmetry_order
_atom_site_calc_flag
_atom_site_refinement_flags_posn
_atom_site_refinement_flags_adp
_atom_site_refinement_flags_occupancy
_atom_site_disorder_assembly
_atom_site_disorder_group
Pt1 Pt 0.48493(2) 0.14591(3) 0.29827(2) 0.01588(6) Uani 1 1 d . . . . .
Pt2 Pt 0.72608(2) 1.02574(3) 0.54334(2) 0.01578(6) Uani 1 1 d . . . . .
Br2S Br 0.56157(2) 0.76112(7) 0.42227(2) 0.02596(11) Uani 1 1 d . . . . .
Br1S Br 0.18416(2) 0.38420(8) 0.32091(2) 0.02971(12) Uani 1 1 d . . . . .
Cl1 Cl 0.39911(4) 0.08996(19) 0.27525(4) 0.0270(2) Uani 1 1 d . . . . .
Cl2 Cl 0.64011(4) 0.97885(18) 0.52065(4) 0.0264(2) Uani 1 1 d . . . . .
F10S F 0.56966(9) 0.6949(4) 0.32103(10) 0.0301(6) Uani 1 1 d . . . . .
F6S F 0.45237(11) 0.6987(5) 0.40496(10) 0.0344(7) Uani 1 1 d . . . . .
F9S F 0.49961(11) 0.6150(5) 0.23863(10) 0.0345(7) Uani 1 1 d . . . . .
F5S F 0.18668(10) 0.4388(5) 0.42625(11) 0.0321(7) Uani 1 1 d . . . . .
F1S F 0.29242(10) 0.4006(5) 0.32982(9) 0.0341(7) Uani 1 1 d . . . . .
F7S F 0.38283(10) 0.6185(5) 0.32192(11) 0.0394(8) Uani 1 1 d . . . . .
F3S F 0.35481(11) 0.5003(5) 0.49622(10) 0.0340(7) Uani 1 1 d . . . . .
F2S F 0.36878(10) 0.4548(5) 0.40879(11) 0.0377(8) Uani 1 1 d . . . . .
F4S F 0.26388(12) 0.4941(4) 0.50464(10) 0.0349(7) Uani 1 1 d . . . . .
F8S F 0.40590(11) 0.5827(5) 0.23836(10) 0.0364(7) Uani 1 1 d . . . . .
N2 N 0.49119(13) 0.1949(6) 0.36996(13) 0.0175(8) Uani 1 1 d . . . . .
N4 N 0.73324(13) 1.0731(6) 0.61517(13) 0.0192(8) Uani 1 1 d . . . . .
N3 N 0.72316(14) 0.9496(6) 0.43915(13) 0.0216(8) Uani 1 1 d . . . . .
N1 N 0.48293(14) 0.0402(6) 0.19621(14) 0.0236(9) Uani 1 1 d . . . . .
C20 C 0.53702(15) 0.2371(6) 0.39814(15) 0.0167(9) Uani 1 1 d . . . . .
C4S C 0.31668(17) 0.4770(7) 0.45679(16) 0.0216(10) Uani 1 1 d . . . . .
C26 C 0.55544(15) 0.2061(7) 0.32177(15) 0.0182(9) Uani 1 1 d . . . . .
C52 C 0.79712(16) 1.0713(7) 0.56667(15) 0.0181(9) Uani 1 1 d . . . . .
C21 C 0.57313(15) 0.2496(7) 0.37173(15) 0.0181(9) Uani 1 1 d . . . . .
C10S C 0.44057(17) 0.6156(7) 0.28005(16) 0.0246(10) Uani 1 1 d . . . . .
C46 C 0.77933(16) 1.1063(7) 0.64324(16) 0.0204(9) Uani 1 1 d . . . . .
C12S C 0.52394(16) 0.6753(7) 0.32206(17) 0.0213(10) Uani 1 1 d . . . . .
C8S C 0.46511(17) 0.6763(7) 0.36428(16) 0.0228(10) Uani 1 1 d . . . . .
C5S C 0.27038(17) 0.4745(7) 0.46090(15) 0.0221(10) Uani 1 1 d . . . . .
C19 C 0.54618(16) 0.2620(7) 0.44763(15) 0.0203(9) Uani 1 1 d . . . . .
H19 H 0.577376 0.291629 0.466954 0.024 Uiso 1 1 calc R . . . .
C1S C 0.23768(15) 0.4189(7) 0.37576(15) 0.0196(9) Uani 1 1 d . . . . .
C34 C 0.69518(16) 0.8779(7) 0.24126(16) 0.0216(10) Uani 1 1 d . . . . .
C5 C 0.45756(17) -0.1550(7) 0.05559(16) 0.0212(10) Uani 1 1 d . . . . .
C3S C 0.32393(16) 0.4524(7) 0.41267(16) 0.0217(10) Uani 1 1 d . . . . .
C3 C 0.51206(16) -0.0140(7) 0.12760(16) 0.0205(10) Uani 1 1 d . . . . .
H3 H 0.542085 0.038013 0.144077 0.025 Uiso 1 1 calc R . . . .
C38 C 0.70593(18) 0.9996(7) 0.08031(17) 0.0258(11) Uani 1 1 d . . . . .
H38 H 0.728598 1.062409 0.068848 0.031 Uiso 1 1 calc R . . . .
C4 C 0.50293(17) -0.0792(7) 0.08088(16) 0.0237(10) Uani 1 1 d . . . . .
H4 H 0.527308 -0.072727 0.065984 0.028 Uiso 1 1 calc R . . . .
C39 C 0.66489(18) 0.9208(8) 0.04795(16) 0.0270(11) Uani 1 1 d . . . . .
H39 H 0.659946 0.931163 0.014898 0.032 Uiso 1 1 calc R . . . .
C25 C 0.58865(16) 0.2213(7) 0.29500(17) 0.0227(10) Uani 1 1 d . . . . .
H25 H 0.578404 0.193830 0.262172 0.027 Uiso 1 1 calc R . . . .
C11 C 0.47095(17) -0.4383(7) -0.09540(17) 0.0232(10) Uani 1 1 d . . . . .
H11 H 0.500463 -0.464329 -0.072315 0.028 Uiso 1 1 calc R . . . .
C28 C 0.71800(16) 0.9196(7) 0.39075(15) 0.0188(9) Uani 1 1 d . . . . .
C8 C 0.44907(16) -0.2261(7) 0.00728(16) 0.0231(10) Uani 1 1 d . . . . .
C2S C 0.28431(16) 0.4247(7) 0.37249(15) 0.0211(10) Uani 1 1 d . . . . .
C29 C 0.75253(16) 0.9969(7) 0.37095(16) 0.0221(10) Uani 1 1 d . . . . .
H29 H 0.779750 1.059570 0.390381 0.027 Uiso 1 1 calc R . . . .
C1 C 0.48423(16) 0.0857(7) 0.23485(16) 0.0207(9) Uani 1 1 d . . . . .
C9 C 0.44125(16) -0.2875(7) -0.03284(16) 0.0232(10) Uani 1 1 d . . . . .
C40 C 0.63134(17) 0.8266(7) 0.06518(16) 0.0250(10) Uani 1 1 d . . . . .
H40 H 0.604122 0.771475 0.043624 0.030 Uiso 1 1 calc R . . . .
C11S C 0.48820(17) 0.6330(7) 0.27994(16) 0.0218(10) Uani 1 1 d . . . . .
C13 C 0.41992(19) -0.4506(7) -0.17756(17) 0.0287(11) Uani 1 1 d . . . . .
H13 H 0.415377 -0.484903 -0.209529 0.034 Uiso 1 1 calc R . . . .
C41 C 0.63821(17) 0.8141(7) 0.11496(16) 0.0225(10) Uani 1 1 d . . . . .
H41 H 0.615356 0.752070 0.126318 0.027 Uiso 1 1 calc R . . . .
C47 C 0.81578(16) 1.1083(7) 0.61720(15) 0.0201(9) Uani 1 1 d . . . . .
C51 C 0.83076(17) 1.0743(7) 0.54056(17) 0.0233(10) Uani 1 1 d . . . . .
H51 H 0.820069 1.051637 0.507508 0.028 Uiso 1 1 calc R . . . .
C30 C 0.74530(16) 0.9781(7) 0.32206(16) 0.0216(10) Uani 1 1 d . . . . .
H30 H 0.767931 1.028155 0.308354 0.026 Uiso 1 1 calc R . . . .
C33 C 0.67783(16) 0.8209(7) 0.36263(16) 0.0211(10) Uani 1 1 d . . . . .
H33 H 0.655615 0.768338 0.376500 0.025 Uiso 1 1 calc R . . . .
C2 C 0.47520(17) -0.0279(7) 0.14953(15) 0.0197(9) Uani 1 1 d . . . . .
C9S C 0.42896(17) 0.6364(7) 0.32221(18) 0.0259(11) Uani 1 1 d . . . . .
C50 C 0.87954(17) 1.1103(8) 0.56270(19) 0.0292(11) Uani 1 1 d . . . . .
H50 H 0.900989 1.111467 0.544318 0.035 Uiso 1 1 calc R . . . .
C6 C 0.42114(17) -0.1654(7) 0.07804(17) 0.0234(10) Uani 1 1 d . . . . .
H6 H 0.390822 -0.214541 0.061384 0.028 Uiso 1 1 calc R . . . .
C7S C 0.51280(16) 0.6973(7) 0.36501(15) 0.0202(9) Uani 1 1 d . . . . .
C15 C 0.38916(17) -0.3119(7) -0.11677(16) 0.0249(10) Uani 1 1 d . . . . .
H15 H 0.364002 -0.255065 -0.107906 0.030 Uiso 1 1 calc R . . . .
C6S C 0.23114(16) 0.4428(7) 0.42090(16) 0.0202(9) Uani 1 1 d . . . . .
C18 C 0.50889(18) 0.2425(8) 0.46794(16) 0.0270(11) Uani 1 1 d . . . . .
H18 H 0.514769 0.258441 0.500984 0.032 Uiso 1 1 calc R . . . .
C37 C 0.71332(17) 0.9855(7) 0.12951(16) 0.0224(10) Uani 1 1 d . . . . .
H37 H 0.741212 1.036980 0.150875 0.027 Uiso 1 1 calc R . . . .
C35 C 0.68710(16) 0.8830(7) 0.19834(16) 0.0219(10) Uani 1 1 d . . . . .
C45 C 0.78889(19) 1.1364(8) 0.69264(16) 0.0282(11) Uani 1 1 d . . . . .
H45 H 0.820466 1.160818 0.711854 0.034 Uiso 1 1 calc R . . . .
C14 C 0.38266(18) -0.3612(7) -0.16451(17) 0.0268(11) Uani 1 1 d . . . . .
H14 H 0.353370 -0.334561 -0.187864 0.032 Uiso 1 1 calc R . . . .
C32 C 0.67134(16) 0.8021(7) 0.31389(16) 0.0236(10) Uani 1 1 d . . . . .
H32 H 0.644891 0.734101 0.294855 0.028 Uiso 1 1 calc R . . . .
C27 C 0.72483(16) 0.9796(7) 0.47912(17) 0.0210(10) Uani 1 1 d . . . . .
C49 C 0.89683(17) 1.1444(7) 0.61167(19) 0.0296(12) Uani 1 1 d . . . . .
H49 H 0.929774 1.167022 0.626186 0.036 Uiso 1 1 calc R . . . .
C31 C 0.70413(16) 0.8842(7) 0.29278(16) 0.0203(9) Uani 1 1 d . . . . .
C17 C 0.46253(17) 0.1990(8) 0.43860(16) 0.0269(11) Uani 1 1 d . . . . .
H17 H 0.436963 0.184980 0.451673 0.032 Uiso 1 1 calc R . . . .
C7 C 0.42997(17) -0.1027(7) 0.12511(16) 0.0245(10) Uani 1 1 d . . . . .
H7 H 0.405784 -0.110661 0.140225 0.029 Uiso 1 1 calc R . . . .
C16 C 0.45504(17) 0.1769(8) 0.39010(16) 0.0244(10) Uani 1 1 d . . . . .
H16 H 0.423915 0.148457 0.370406 0.029 Uiso 1 1 calc R . . . .
C24 C 0.63648(17) 0.2765(7) 0.31674(18) 0.0269(11) Uani 1 1 d . . . . .
H24 H 0.657655 0.287337 0.298202 0.032 Uiso 1 1 calc R . . . .
C36 C 0.67921(16) 0.8943(7) 0.14741(15) 0.0201(9) Uani 1 1 d . . . . .
C22 C 0.62121(15) 0.3009(7) 0.39348(16) 0.0211(10) Uani 1 1 d . . . . .
H22 H 0.632160 0.325423 0.426448 0.025 Uiso 1 1 calc R . . . .
C10 C 0.43360(17) -0.3478(6) -0.08209(15) 0.0194(9) Uani 1 1 d . . . . .
C23 C 0.65304(17) 0.3156(7) 0.36577(19) 0.0270(11) Uani 1 1 d . . . . .
H23 H 0.685195 0.351418 0.380074 0.032 Uiso 1 1 calc R . . . .
C12 C 0.46363(18) -0.4884(7) -0.14295(17) 0.0269(11) Uani 1 1 d . . . . .
H12 H 0.488386 -0.548292 -0.151825 0.032 Uiso 1 1 calc R . . . .
C43 C 0.70410(19) 1.0914(8) 0.68348(17) 0.0314(12) Uani 1 1 d . . . . .
H43 H 0.678355 1.083830 0.696516 0.038 Uiso 1 1 calc R . . . .
C44 C 0.7511(2) 1.1299(8) 0.71302(17) 0.0347(13) Uani 1 1 d . . . . .
H44 H 0.757050 1.150957 0.745892 0.042 Uiso 1 1 calc R . . . .
C48 C 0.86480(17) 1.1448(7) 0.63930(17) 0.0250(10) Uani 1 1 d . . . . .
H48 H 0.876121 1.169376 0.672246 0.030 Uiso 1 1 calc R . . . .
C42 C 0.69642(18) 1.0649(7) 0.63501(17) 0.0251(10) Uani 1 1 d . . . . .
H42 H 0.665061 1.040568 0.615245 0.030 Uiso 1 1 calc R . . . .

loop_
_atom_site_aniso_label
_atom_site_aniso_U_11
_atom_site_aniso_U_22
_atom_site_aniso_U_33
_atom_site_aniso_U_23
_atom_site_aniso_U_13
_atom_site_aniso_U_12
Pt1 0.01651(10) 0.02257(11) 0.00821(10) -0.00043(6) 0.00319(7) -0.00011(7)
Pt2 0.01646(10) 0.02341(11) 0.00826(10) 0.00090(7) 0.00491(7) -0.00056(7)
Br2S 0.0262(2) 0.0300(3) 0.0166(2) -0.00167(19) -0.00111(18) -0.0015(2)
Br1S 0.0204(2) 0.0414(3) 0.0211(3) -0.0013(2) -0.00331(19) -0.0015(2)
Cl1 0.0173(5) 0.0419(7) 0.0180(5) -0.0010(5) -0.0006(4) -0.0049(5)
Cl2 0.0169(5) 0.0416(7) 0.0203(5) -0.0001(5) 0.0049(4) -0.0035(5)
F10S 0.0212(14) 0.0399(18) 0.0333(16) -0.0010(13) 0.0141(12) 0.0001(12)
F6S 0.0360(16) 0.053(2) 0.0198(14) -0.0035(13) 0.0167(12) -0.0027(14)
F9S 0.0482(18) 0.0455(19) 0.0143(14) -0.0027(12) 0.0161(13) 0.0018(15)
F5S 0.0226(14) 0.0418(19) 0.0394(17) 0.0039(14) 0.0204(13) 0.0011(13)
F1S 0.0320(15) 0.060(2) 0.0134(13) -0.0025(13) 0.0114(12) 0.0036(14)
F7S 0.0189(14) 0.059(2) 0.0414(18) 0.0041(15) 0.0102(13) -0.0037(14)
F3S 0.0299(15) 0.048(2) 0.0161(14) -0.0016(12) -0.0055(12) -0.0045(13)
F2S 0.0144(13) 0.069(2) 0.0306(16) 0.0049(15) 0.0081(12) -0.0008(14)
F4S 0.0520(19) 0.0452(19) 0.0156(14) 0.0011(12) 0.0225(13) 0.0039(15)
F8S 0.0336(16) 0.0445(19) 0.0213(15) -0.0020(13) -0.0066(12) -0.0028(14)
N2 0.0152(17) 0.023(2) 0.0148(18) 0.0017(15) 0.0058(14) 0.0018(15)
N4 0.0232(19) 0.020(2) 0.0162(19) 0.0006(15) 0.0087(15) 0.0018(16)
N3 0.024(2) 0.030(2) 0.0118(19) -0.0002(16) 0.0072(15) 0.0004(16)
N1 0.028(2) 0.027(2) 0.017(2) -0.0003(16) 0.0090(16) 0.0019(17)
C20 0.015(2) 0.019(2) 0.016(2) -0.0002(17) 0.0042(16) -0.0012(17)
C4S 0.025(2) 0.027(3) 0.010(2) 0.0013(18) 0.0005(18) -0.0002(19)
C26 0.019(2) 0.021(2) 0.015(2) 0.0043(18) 0.0050(17) 0.0049(18)
C52 0.023(2) 0.020(2) 0.013(2) 0.0050(17) 0.0061(17) 0.0063(18)
C21 0.015(2) 0.025(3) 0.015(2) -0.0005(18) 0.0048(17) 0.0013(18)
C10S 0.026(2) 0.028(3) 0.014(2) -0.0003(19) -0.0029(18) 0.001(2)
C46 0.026(2) 0.021(2) 0.013(2) 0.0028(17) 0.0045(18) 0.0044(19)
C12S 0.018(2) 0.022(3) 0.024(2) 0.0007(19) 0.0082(19) 0.0034(18)
C8S 0.023(2) 0.028(3) 0.018(2) 0.0010(19) 0.0080(19) 0.0027(19)
C5S 0.030(3) 0.032(3) 0.007(2) 0.0014(18) 0.0102(19) -0.001(2)
C19 0.020(2) 0.028(3) 0.011(2) -0.0010(18) 0.0022(17) -0.0003(19)
C1S 0.015(2) 0.024(3) 0.016(2) 0.0003(18) -0.0003(17) 0.0016(18)
C34 0.024(2) 0.026(3) 0.018(2) 0.0006(18) 0.0103(18) 0.0014(19)
C5 0.026(2) 0.022(3) 0.016(2) -0.0016(18) 0.0070(18) 0.0027(19)
C3S 0.014(2) 0.033(3) 0.019(2) -0.0012(19) 0.0068(18) -0.0001(19)
C3 0.020(2) 0.025(3) 0.017(2) 0.0001(18) 0.0063(18) -0.0032(18)
C38 0.030(3) 0.036(3) 0.018(2) -0.004(2) 0.017(2) 0.000(2)
C4 0.024(2) 0.031(3) 0.020(2) 0.000(2) 0.0126(19) 0.000(2)
C39 0.034(3) 0.038(3) 0.012(2) 0.002(2) 0.0117(19) 0.004(2)
C25 0.025(2) 0.028(3) 0.021(2) 0.0007(19) 0.0152(19) 0.003(2)
C11 0.025(2) 0.024(3) 0.023(2) 0.0002(19) 0.0109(19) 0.000(2)
C28 0.020(2) 0.026(3) 0.011(2) 0.0014(18) 0.0059(17) 0.0019(19)
C8 0.023(2) 0.025(3) 0.021(2) -0.001(2) 0.0070(19) 0.0045(19)
C2S 0.021(2) 0.030(3) 0.012(2) 0.0001(18) 0.0061(17) 0.0022(19)
C29 0.020(2) 0.029(3) 0.017(2) 0.0004(19) 0.0048(18) -0.0048(19)
C1 0.022(2) 0.016(2) 0.022(3) 0.0034(19) 0.0045(18) 0.0028(18)
C9 0.022(2) 0.029(3) 0.020(2) 0.000(2) 0.0093(18) 0.0013(19)
C40 0.026(2) 0.035(3) 0.013(2) -0.0027(19) 0.0047(18) 0.000(2)
C11S 0.031(2) 0.020(3) 0.016(2) -0.0031(17) 0.0095(19) 0.0040(19)
C13 0.045(3) 0.028(3) 0.016(2) -0.004(2) 0.015(2) -0.008(2)
C41 0.025(2) 0.027(3) 0.019(2) 0.0011(19) 0.0120(19) -0.001(2)
C47 0.019(2) 0.025(3) 0.014(2) 0.0026(18) 0.0022(17) 0.0024(19)
C51 0.024(2) 0.031(3) 0.018(2) 0.005(2) 0.0119(19) 0.003(2)
C30 0.023(2) 0.030(3) 0.017(2) 0.0007(19) 0.0136(19) -0.0001(19)
C33 0.020(2) 0.030(3) 0.017(2) -0.0013(19) 0.0111(18) -0.0036(19)
C2 0.027(2) 0.022(2) 0.010(2) -0.0013(17) 0.0057(18) 0.0020(19)
C9S 0.018(2) 0.033(3) 0.026(3) 0.003(2) 0.0051(19) 0.003(2)
C50 0.023(2) 0.035(3) 0.033(3) 0.003(2) 0.014(2) 0.000(2)
C6 0.021(2) 0.029(3) 0.022(2) -0.0053(19) 0.0080(19) -0.0015(19)
C7S 0.019(2) 0.028(3) 0.012(2) 0.0023(18) 0.0025(17) 0.0015(19)
C15 0.025(2) 0.031(3) 0.020(2) 0.000(2) 0.0085(19) -0.001(2)
C6S 0.019(2) 0.026(3) 0.020(2) 0.0022(19) 0.0116(18) 0.0023(18)
C18 0.032(3) 0.038(3) 0.012(2) 0.000(2) 0.0074(19) 0.000(2)
C37 0.022(2) 0.032(3) 0.017(2) -0.0039(19) 0.0108(19) -0.0008(19)
C35 0.023(2) 0.027(3) 0.019(2) -0.0015(19) 0.0114(18) -0.0013(19)
C45 0.032(3) 0.039(3) 0.011(2) 0.0018(19) 0.0038(19) -0.001(2)
C14 0.028(3) 0.032(3) 0.017(2) 0.0003(19) 0.0007(19) -0.002(2)
C32 0.020(2) 0.033(3) 0.018(2) -0.004(2) 0.0058(18) -0.001(2)
C27 0.017(2) 0.021(3) 0.025(3) 0.0062(19) 0.0063(18) 0.0018(18)
C49 0.018(2) 0.029(3) 0.039(3) 0.003(2) 0.004(2) -0.001(2)
C31 0.021(2) 0.027(3) 0.015(2) 0.0002(18) 0.0075(17) 0.0044(19)
C17 0.021(2) 0.043(3) 0.020(2) 0.001(2) 0.0120(19) 0.000(2)
C7 0.025(2) 0.035(3) 0.018(2) -0.004(2) 0.0124(19) 0.001(2)
C16 0.018(2) 0.041(3) 0.016(2) -0.002(2) 0.0064(18) -0.001(2)
C24 0.027(2) 0.029(3) 0.032(3) 0.005(2) 0.022(2) 0.003(2)
C36 0.021(2) 0.029(3) 0.013(2) 0.0022(18) 0.0089(17) 0.0035(19)
C22 0.013(2) 0.028(3) 0.021(2) -0.0015(19) 0.0037(17) 0.0016(18)
C10 0.028(2) 0.021(2) 0.013(2) -0.0008(17) 0.0116(18) -0.0001(18)
C23 0.016(2) 0.029(3) 0.038(3) 0.000(2) 0.011(2) -0.0005(19)
C12 0.034(3) 0.028(3) 0.024(3) -0.003(2) 0.018(2) 0.001(2)
C43 0.039(3) 0.042(3) 0.019(2) 0.005(2) 0.017(2) 0.004(2)
C44 0.047(3) 0.047(4) 0.011(2) 0.001(2) 0.009(2) 0.010(3)
C48 0.025(2) 0.026(3) 0.020(2) 0.0007(19) 0.0015(19) 0.000(2)
C42 0.027(2) 0.034(3) 0.017(2) 0.000(2) 0.0107(19) 0.001(2)

loop_
_atom_type_symbol
_atom_type_description
_atom_type_scat_dispersion_real
_atom_type_scat_dispersion_imag
_atom_type_scat_source
C C 0.0181 0.0091 'International Tables Vol C Tables 4.2.6.8 and 6.1.1.4'
H H 0.0000 0.0000 'International Tables Vol C Tables 4.2.6.8 and 6.1.1.4'
Br Br -0.6763 1.2805 'International Tables Vol C Tables 4.2.6.8 and 6.1.1.4'
Cl Cl 0.3639 0.7018 'International Tables Vol C Tables 4.2.6.8 and 6.1.1.4'
F F 0.0727 0.0534 'International Tables Vol C Tables 4.2.6.8 and 6.1.1.4'
N N 0.0311 0.0180 'International Tables Vol C Tables 4.2.6.8 and 6.1.1.4'
Pt Pt -4.5932 6.9264 'International Tables Vol C Tables 4.2.6.8 and 6.1.1.4'

loop_
_geom_angle_atom_site_label_1
_geom_angle_atom_site_label_2
_geom_angle_atom_site_label_3
_geom_angle
_geom_angle_site_symmetry_1
_geom_angle_site_symmetry_3
_geom_angle_publ_flag
N2 Pt1 Cl1 94.59(10) . . ?
C26 Pt1 Cl1 175.19(13) . . ?
C26 Pt1 N2 81.16(16) . . ?
C1 Pt1 Cl1 88.99(14) . . ?
C1 Pt1 N2 174.61(17) . . ?
C1 Pt1 C26 95.41(18) . . ?
N4 Pt2 Cl2 94.73(11) . . ?
C52 Pt2 Cl2 175.90(13) . . ?
C52 Pt2 N4 81.24(16) . . ?
C27 Pt2 Cl2 89.56(14) . . ?
C27 Pt2 N4 175.54(17) . . ?
C27 Pt2 C52 94.48(18) . . ?
C20 N2 Pt1 114.7(3) . . ?
C16 N2 Pt1 125.3(3) . . ?
C16 N2 C20 119.8(4) . . ?
C46 N4 Pt2 114.8(3) . . ?
C42 N4 Pt2 124.8(3) . . ?
C42 N4 C46 120.3(4) . . ?
C27 N3 C28 176.0(5) . . ?
C1 N1 C2 171.8(5) . . ?
N2 C20 C21 114.3(4) . . ?
N2 C20 C19 119.8(4) . . ?
C19 C20 C21 125.9(4) . . ?
F3S C4S C5S 119.8(4) . . ?
F3S C4S C3S 120.0(4) . . ?
C3S C4S C5S 120.2(4) . . ?
C21 C26 Pt1 114.5(3) . . ?
C25 C26 Pt1 128.5(3) . . ?
C25 C26 C21 116.9(4) . . ?
C47 C52 Pt2 114.5(3) . . ?
C51 C52 Pt2 129.1(3) . . ?
C51 C52 C47 116.4(4) . . ?
C26 C21 C20 115.3(4) . . ?
C22 C21 C20 123.0(4) . . ?
C22 C21 C26 121.7(4) . . ?
F8S C10S C11S 119.1(4) . . ?
F8S C10S C9S 120.7(4) . . ?
C9S C10S C11S 120.2(4) . . ?
N4 C46 C47 114.6(4) . . ?
N4 C46 C45 120.1(4) . . ?
C45 C46 C47 125.3(4) . . ?
F10S C12S C11S 119.0(4) . . ?
F10S C12S C7S 120.4(4) . . ?
C11S C12S C7S 120.7(4) . . ?
F6S C8S C9S 118.0(4) . . ?
F6S C8S C7S 120.5(4) . . ?
C7S C8S C9S 121.5(4) . . ?
F4S C5S C4S 119.6(4) . . ?
F4S C5S C6S 120.2(4) . . ?
C4S C5S C6S 120.2(4) . . ?
C20 C19 H19 120.1 . . ?
C18 C19 C20 119.9(4) . . ?
C18 C19 H19 120.1 . . ?
C2S C1S Br1S 121.2(3) . . ?
C2S C1S C6S 118.2(4) . . ?
C6S C1S Br1S 120.6(3) . . ?
C35 C34 C31 176.4(5) . . ?
C4 C5 C8 120.2(4) . . ?
C6 C5 C4 119.4(4) . . ?
C6 C5 C8 120.4(4) . . ?
F2S C3S C4S 120.1(4) . . ?
F2S C3S C2S 120.6(4) . . ?
C4S C3S C2S 119.3(4) . . ?
C4 C3 H3 120.7 . . ?
C4 C3 C2 118.5(4) . . ?
C2 C3 H3 120.7 . . ?
C39 C38 H38 119.8 . . ?
C37 C38 H38 119.8 . . ?
C37 C38 C39 120.4(4) . . ?
C5 C4 H4 119.5 . . ?
C3 C4 C5 121.0(4) . . ?
C3 C4 H4 119.5 . . ?
C38 C39 H39 120.2 . . ?
C40 C39 C38 119.6(4) . . ?
C40 C39 H39 120.2 . . ?
C26 C25 H25 119.4 . . ?
C24 C25 C26 121.2(4) . . ?
C24 C25 H25 119.4 . . ?
C10 C11 H11 120.2 . . ?
C12 C11 H11 120.2 . . ?
C12 C11 C10 119.6(4) . . ?
N3 C28 C29 118.9(4) . . ?
N3 C28 C33 119.4(4) . . ?
C33 C28 C29 121.6(4) . . ?
C9 C8 C5 178.7(5) . . ?
F1S C2S C1S 120.3(4) . . ?
F1S C2S C3S 118.1(4) . . ?
C1S C2S C3S 121.6(4) . . ?
C28 C29 H29 120.7 . . ?
C30 C29 C28 118.6(4) . . ?
C30 C29 H29 120.7 . . ?
N1 C1 Pt1 176.7(4) . . ?
C8 C9 C10 175.4(5) . . ?
C39 C40 H40 119.8 . . ?
C39 C40 C41 120.3(4) . . ?
C41 C40 H40 119.8 . . ?
F9S C11S C10S 120.3(4) . . ?
F9S C11S C12S 119.8(4) . . ?
C12S C11S C10S 119.9(4) . . ?
C14 C13 H13 120.0 . . ?
C12 C13 H13 120.0 . . ?
C12 C13 C14 119.9(4) . . ?
C40 C41 H41 120.0 . . ?
C36 C41 C40 120.1(4) . . ?
C36 C41 H41 120.0 . . ?
C52 C47 C46 114.9(4) . . ?
C48 C47 C52 121.8(4) . . ?
C48 C47 C46 123.4(4) . . ?
C52 C51 H51 119.2 . . ?
C50 C51 C52 121.6(4) . . ?
C50 C51 H51 119.2 . . ?
C29 C30 H30 119.7 . . ?
C29 C30 C31 120.6(4) . . ?
C31 C30 H30 119.7 . . ?
C28 C33 H33 120.5 . . ?
C32 C33 C28 119.1(4) . . ?
C32 C33 H33 120.5 . . ?
N1 C2 C3 119.9(4) . . ?
C7 C2 N1 118.7(4) . . ?
C7 C2 C3 121.3(4) . . ?
F7S C9S C10S 119.6(4) . . ?
F7S C9S C8S 120.9(4) . . ?
C10S C9S C8S 119.5(4) . . ?
C51 C50 H50 119.5 . . ?
C49 C50 C51 120.9(4) . . ?
C49 C50 H50 119.5 . . ?
C5 C6 H6 119.9 . . ?
C7 C6 C5 120.2(4) . . ?
C7 C6 H6 119.9 . . ?
C12S C7S Br2S 120.5(3) . . ?
C8S C7S Br2S 121.2(3) . . ?
C8S C7S C12S 118.3(4) . . ?
C14 C15 H15 120.2 . . ?
C14 C15 C10 119.7(4) . . ?
C10 C15 H15 120.2 . . ?
F5S C6S C5S 118.7(4) . . ?
F5S C6S C1S 120.9(4) . . ?
C5S C6S C1S 120.5(4) . . ?
C19 C18 H18 120.3 . . ?
C19 C18 C17 119.4(4) . . ?
C17 C18 H18 120.3 . . ?
C38 C37 H37 119.7 . . ?
C38 C37 C36 120.6(4) . . ?
C36 C37 H37 119.7 . . ?
C34 C35 C36 177.6(5) . . ?
C46 C45 H45 120.1 . . ?
C44 C45 C46 119.7(5) . . ?
C44 C45 H45 120.1 . . ?
C13 C14 H14 119.9 . . ?
C15 C14 C13 120.1(5) . . ?
C15 C14 H14 119.9 . . ?
C33 C32 H32 119.7 . . ?
C33 C32 C31 120.6(4) . . ?
C31 C32 H32 119.7 . . ?
N3 C27 Pt2 178.7(4) . . ?
C50 C49 H49 120.1 . . ?
C50 C49 C48 119.8(4) . . ?
C48 C49 H49 120.1 . . ?
C30 C31 C34 120.0(4) . . ?
C32 C31 C34 120.6(4) . . ?
C32 C31 C30 119.4(4) . . ?
C18 C17 H17 120.5 . . ?
C16 C17 C18 118.9(4) . . ?
C16 C17 H17 120.5 . . ?
C2 C7 H7 120.3 . . ?
C6 C7 C2 119.5(4) . . ?
C6 C7 H7 120.3 . . ?
N2 C16 C17 122.2(4) . . ?
N2 C16 H16 118.9 . . ?
C17 C16 H16 118.9 . . ?
C25 C24 H24 119.6 . . ?
C23 C24 C25 120.8(4) . . ?
C23 C24 H24 119.6 . . ?
C41 C36 C37 119.0(4) . . ?
C41 C36 C35 121.1(4) . . ?
C37 C36 C35 119.9(4) . . ?
C21 C22 H22 120.1 . . ?
C21 C22 C23 119.8(4) . . ?
C23 C22 H22 120.1 . . ?
C11 C10 C9 120.4(4) . . ?
C15 C10 C11 119.9(4) . . ?
C15 C10 C9 119.7(4) . . ?
C24 C23 C22 119.6(4) . . ?
C24 C23 H23 120.2 . . ?
C22 C23 H23 120.2 . . ?
C11 C12 C13 120.7(5) . . ?
C11 C12 H12 119.6 . . ?
C13 C12 H12 119.6 . . ?
C44 C43 H43 120.5 . . ?
C42 C43 H43 120.5 . . ?
C42 C43 C44 119.0(5) . . ?
C45 C44 C43 119.1(4) . . ?
C45 C44 H44 120.5 . . ?
C43 C44 H44 120.5 . . ?
C47 C48 C49 119.4(4) . . ?
C47 C48 H48 120.3 . . ?
C49 C48 H48 120.3 . . ?
N4 C42 C43 121.7(5) . . ?
N4 C42 H42 119.1 . . ?
C43 C42 H42 119.1 . . ?

loop_
_geom_bond_atom_site_label_1
_geom_bond_atom_site_label_2
_geom_bond_distance
_geom_bond_site_symmetry_2
_geom_bond_publ_flag
Pt1 Cl1 2.3938(10) . ?
Pt1 N2 2.064(4) . ?
Pt1 C26 1.986(4) . ?
Pt1 C1 1.884(5) . ?
Pt2 Cl2 2.3886(11) . ?
Pt2 N4 2.061(4) . ?
Pt2 C52 1.981(4) . ?
Pt2 C27 1.883(5) . ?
Br2S C7S 1.882(4) . ?
Br1S C1S 1.872(4) . ?
F10S C12S 1.334(5) . ?
F6S C8S 1.347(5) . ?
F9S C11S 1.342(5) . ?
F5S C6S 1.337(5) . ?
F1S C2S 1.339(5) . ?
F7S C9S 1.333(5) . ?
F3S C4S 1.339(5) . ?
F2S C3S 1.331(5) . ?
F4S C5S 1.345(5) . ?
F8S C10S 1.339(5) . ?
N2 C20 1.362(5) . ?
N2 C16 1.345(6) . ?
N4 C46 1.355(6) . ?
N4 C42 1.352(6) . ?
N3 C28 1.385(5) . ?
N3 C27 1.167(6) . ?
N1 C1 1.157(6) . ?
N1 C2 1.392(6) . ?
C20 C21 1.469(6) . ?
C20 C19 1.393(6) . ?
C4S C5S 1.375(7) . ?
C4S C3S 1.370(6) . ?
C26 C21 1.420(6) . ?
C26 C25 1.406(6) . ?
C52 C47 1.427(6) . ?
C52 C51 1.399(6) . ?
C21 C22 1.388(6) . ?
C10S C11S 1.379(7) . ?
C10S C9S 1.370(7) . ?
C46 C47 1.467(6) . ?
C46 C45 1.394(6) . ?
C12S C11S 1.375(7) . ?
C12S C7S 1.387(6) . ?
C8S C9S 1.377(7) . ?
C8S C7S 1.376(6) . ?
C5S C6S 1.375(6) . ?
C19 H19 0.9300 . ?
C19 C18 1.379(6) . ?
C1S C2S 1.376(6) . ?
C1S C6S 1.389(6) . ?
C34 C35 1.198(6) . ?
C34 C31 1.441(6) . ?
C5 C4 1.400(7) . ?
C5 C8 1.440(6) . ?
C5 C6 1.394(6) . ?
C3S C2S 1.380(6) . ?
C3 H3 0.9300 . ?
C3 C4 1.382(6) . ?
C3 C2 1.396(6) . ?
C38 H38 0.9300 . ?
C38 C39 1.388(7) . ?
C38 C37 1.384(6) . ?
C4 H4 0.9300 . ?
C39 H39 0.9300 . ?
C39 C40 1.385(7) . ?
C25 H25 0.9300 . ?
C25 C24 1.389(7) . ?
C11 H11 0.9300 . ?
C11 C10 1.403(6) . ?
C11 C12 1.379(7) . ?
C28 C29 1.401(6) . ?
C28 C33 1.388(6) . ?
C8 C9 1.200(7) . ?
C29 H29 0.9300 . ?
C29 C30 1.378(6) . ?
C9 C10 1.445(6) . ?
C40 H40 0.9300 . ?
C40 C41 1.402(6) . ?
C13 H13 0.9300 . ?
C13 C14 1.393(7) . ?
C13 C12 1.382(7) . ?
C41 H41 0.9300 . ?
C41 C36 1.392(6) . ?
C47 C48 1.390(6) . ?
C51 H51 0.9300 . ?
C51 C50 1.383(7) . ?
C30 H30 0.9300 . ?
C30 C31 1.402(6) . ?
C33 H33 0.9300 . ?
C33 C32 1.378(6) . ?
C2 C7 1.389(6) . ?
C50 H50 0.9300 . ?
C50 C49 1.380(7) . ?
C6 H6 0.9300 . ?
C6 C7 1.386(6) . ?
C15 H15 0.9300 . ?
C15 C14 1.387(7) . ?
C15 C10 1.395(6) . ?
C18 H18 0.9300 . ?
C18 C17 1.387(7) . ?
C37 H37 0.9300 . ?
C37 C36 1.400(6) . ?
C35 C36 1.429(6) . ?
C45 H45 0.9300 . ?
C45 C44 1.387(7) . ?
C14 H14 0.9300 . ?
C32 H32 0.9300 . ?
C32 C31 1.398(6) . ?
C49 H49 0.9300 . ?
C49 C48 1.393(7) . ?
C17 H17 0.9300 . ?
C17 C16 1.368(6) . ?
C7 H7 0.9300 . ?
C16 H16 0.9300 . ?
C24 H24 0.9300 . ?
C24 C23 1.387(7) . ?
C22 H22 0.9300 . ?
C22 C23 1.394(6) . ?
C23 H23 0.9300 . ?
C12 H12 0.9300 . ?
C43 H43 0.9300 . ?
C43 C44 1.397(8) . ?
C43 C42 1.371(6) . ?
C44 H44 0.9300 . ?
C48 H48 0.9300 . ?
C42 H42 0.9300 . ?
